data_4315388
loop_
_publ_author_name
'Jes\'us R. Berenguer'
'Julio Fern\'andez'
'Bel\'en Gil'
'Elena Lalinde'
'Sergio S\'anchez'

_publ_section_title
;
 Rhomboidal Heterometallic Alkynyl Based Pt2Cd2 Clusters: Structural,
 Photophysical, and Theoretical Studies
;
_journal_name_full 'Inorganic Chemistry'
_journal_page_first 4232
_journal_page_last 4244
_journal_paper_doi 10.1021/ic100072a
_journal_volume 49
_journal_year 2010
_chemical_formula_sum 'C85 H66 Cd2 Cl2 F6 N2 Pt2'
_chemical_formula_weight 1915.28
_chemical_name_common jfc229
_chemical_name_systematic
;
 ?
;
_space_group_IT_number 15
_symmetry_cell_setting monoclinic
_symmetry_space_group_name_Hall '-C 2yc'
_symmetry_space_group_name_H-M 'C 1 2/c 1'
_atom_sites_solution_hydrogens geom
_atom_sites_solution_primary direct
_atom_sites_solution_secondary difmap
_audit_conform_dict_location ftp://ftp.iucr.org/pub/cif_core.dic
_audit_conform_dict_name cif_core.dic
_audit_conform_dict_version 2.3
_audit_creation_date 2009-01-22T10:53:39-00:00
_audit_creation_method 'WinGX routine CIF_UPDATE'
_cell_angle_alpha 90
_cell_angle_beta 102.5110(10)
_cell_angle_gamma 90
_cell_formula_units_Z 4
_cell_length_a 17.9732(5)
_cell_length_b 26.8534(8)
_cell_length_c 15.9466(4)
_cell_measurement_reflns_used 3330
_cell_measurement_temperature 173.0(10)
_cell_volume 7513.7(4)
_computing_cell_refinement 'HKL Scalepack (Otwinowski & Minor 1997)'
_computing_data_collection 'Collect (Bruker AXS BV, 1997-2004)'
_computing_data_reduction 'HKL Denzo and Scalepack (Otwinowski & Minor 1997)'
_computing_structure_refinement 'SHELXL-97 (Sheldrick, 1997)'
_computing_structure_solution 'SHELXS-97 (Sheldrick, 1990)'
_diffrn_ambient_temperature 173.0(10)
_diffrn_detector_area_resol_mean 9
_diffrn_measured_fraction_theta_full 0.997
_diffrn_measured_fraction_theta_max 0.997
_diffrn_measurement_device '95mm CCD camera on \k-goniostat'
_diffrn_measurement_device_type KappaCCD
_diffrn_measurement_method CCD
_diffrn_orient_matrix_type 'by Bruker AXS Collect from scalepack cell'
_diffrn_orient_matrix_UB_11 -0.0063855
_diffrn_orient_matrix_UB_12 -0.001421
_diffrn_orient_matrix_UB_13 -0.0638275
_diffrn_orient_matrix_UB_21 0.0010709
_diffrn_orient_matrix_UB_22 0.0372021
_diffrn_orient_matrix_UB_23 -0.002279
_diffrn_orient_matrix_UB_31 0.0566227
_diffrn_orient_matrix_UB_32 -0.0008639
_diffrn_orient_matrix_UB_33 0.0068509
_diffrn_radiation_monochromator graphite
_diffrn_radiation_type MoK\a
_diffrn_radiation_wavelength 0.71073
_diffrn_reflns_av_R_equivalents 0.0558
_diffrn_reflns_av_unetI/netI 0.0301
_diffrn_reflns_limit_h_max 23
_diffrn_reflns_limit_h_min -23
_diffrn_reflns_limit_k_max 34
_diffrn_reflns_limit_k_min -34
_diffrn_reflns_limit_l_max 19
_diffrn_reflns_limit_l_min -20
_diffrn_reflns_number 55270
_diffrn_reflns_theta_full 27.1
_diffrn_reflns_theta_max 27.1
_diffrn_reflns_theta_min 3.53
_exptl_absorpt_coefficient_mu 4.402
_exptl_absorpt_correction_T_max 0.5805
_exptl_absorpt_correction_T_min 0.439
_exptl_absorpt_correction_type multi-scan
_exptl_absorpt_process_details
;
        [c.f. r.h. blessing, acta cryst. (1995), a51, 33-38]
;
_exptl_crystal_colour yellow
_exptl_crystal_density_diffrn 1.693
_exptl_crystal_density_method 'not measured'
_exptl_crystal_description block
_exptl_crystal_F_000 3720
_exptl_crystal_size_max 0.3
_exptl_crystal_size_mid 0.1
_exptl_crystal_size_min 0.1
_refine_diff_density_max 1.109
_refine_diff_density_min -1.36
_refine_diff_density_rms 0.105
_refine_ls_extinction_method none
_refine_ls_goodness_of_fit_ref 1.039
_refine_ls_hydrogen_treatment constr
_refine_ls_matrix_type full
_refine_ls_number_parameters 454
_refine_ls_number_reflns 8276
_refine_ls_number_restraints 6
_refine_ls_restrained_S_all 1.049
_refine_ls_R_factor_all 0.0378
_refine_ls_R_factor_gt 0.0285
_refine_ls_shift/su_max 0.004
_refine_ls_shift/su_mean 0
_refine_ls_structure_factor_coef Fsqd
_refine_ls_weighting_details 'calc w=1/[\s^2^(Fo^2^)+(0.0334P)^2^+21.7571P] where P=(Fo^2^+2Fc^2^)/3'
_refine_ls_weighting_scheme calc
_refine_ls_wR_factor_gt 0.0654
_refine_ls_wR_factor_ref 0.0698
_reflns_number_gt 7119
_reflns_number_total 8276
_reflns_threshold_expression >2sigma(I)
_cod_data_source_file ic100072a_si_003_4.cif
_cod_data_source_block 4
_cod_depositor_comments
;
The following automatic conversions were performed:

'_symmetry_cell_setting' value 'Monoclinic' changed to 'monoclinic'
according to the built-in table from CIF Core dictionary named
'cif_core.dic' version 2.4.1 from 2010-06-29.

Automatic conversion script
Id: cif_fix_values 1646 2011-03-28 12:23:43Z adriana 
;
_cod_original_sg_symbol_H-M 'C 2/c'
_cod_database_code 4315388

loop_
_symmetry_equiv_pos_as_xyz
'x, y, z'
'-x, y, -z+1/2'
'x+1/2, y+1/2, z'
'-x+1/2, y+1/2, -z+1/2'
'-x, -y, -z'
'x, -y, z-1/2'
'-x+1/2, -y+1/2, -z'
'x+1/2, -y+1/2, z-1/2'

loop_
_atom_site_label
_atom_site_type_symbol
_atom_site_fract_x
_atom_site_fract_y
_atom_site_fract_z
_atom_site_U_iso_or_equiv
_atom_site_adp_type
_atom_site_occupancy
_atom_site_symmetry_multiplicity
_atom_site_calc_flag
_atom_site_refinement_flags
_atom_site_disorder_assembly
_atom_site_disorder_group
C28 C 0.8543(2) 0.41578(13) 0.7925(2) 0.0285(8) Uani 1 1 d . . .
C29 C 0.8034(2) 0.38688(15) 0.7680(3) 0.0336(9) Uani 1 1 d . . .
C30 C 0.7407(2) 0.35338(16) 0.7351(3) 0.0353(9) Uani 1 1 d . . .
C35 C 0.6664(3) 0.37102(18) 0.7082(3) 0.0480(11) Uani 1 1 d . . .
H35 H 0.6561 0.4045 0.7155 0.058 Uiso 1 1 calc R . .
C34 C 0.6080(3) 0.3394(2) 0.6710(4) 0.0613(15) Uani 1 1 d . . .
H34 H 0.5589 0.3521 0.6532 0.074 Uiso 1 1 calc R . .
C33 C 0.6205(3) 0.2894(2) 0.6596(3) 0.0590(15) Uani 1 1 d . . .
C32 C 0.6926(3) 0.27174(19) 0.6880(3) 0.0526(13) Uani 1 1 d . . .
H32 H 0.702 0.2381 0.6815 0.063 Uiso 1 1 calc R . .
C31 C 0.7528(3) 0.30263(16) 0.7265(3) 0.0432(11) Uani 1 1 d . . .
H31 H 0.8012 0.2892 0.7464 0.052 Uiso 1 1 calc R . .
C36 C 0.5572(4) 0.2548(3) 0.6142(4) 0.098(3) Uani 1 1 d . . .
H36A H 0.5756 0.2212 0.6176 0.146 Uiso 1 1 calc R . .
H36B H 0.5414 0.2645 0.5551 0.146 Uiso 1 1 calc R . .
H36C H 0.5146 0.2571 0.6415 0.146 Uiso 1 1 calc R . .
C19 C 0.8440(2) 0.51667(14) 0.7718(3) 0.0292(8) Uani 1 1 d . . .
C20 C 0.7909(2) 0.54059(15) 0.7331(3) 0.0343(9) Uani 1 1 d . . .
C21 C 0.7231(2) 0.56639(15) 0.6918(3) 0.0358(9) Uani 1 1 d . . .
C22 C 0.7220(3) 0.60224(17) 0.6290(3) 0.0463(11) Uani 1 1 d . . .
H22 H 0.7669 0.6105 0.6123 0.056 Uiso 1 1 calc R . .
C23 C 0.6550(3) 0.62580(19) 0.5912(4) 0.0613(14) Uani 1 1 d . . .
H23 H 0.6558 0.6495 0.5489 0.074 Uiso 1 1 calc R . .
C24 C 0.5865(3) 0.6153(2) 0.6140(4) 0.0688(17) Uani 1 1 d . . .
C25 C 0.5882(3) 0.5795(3) 0.6753(4) 0.089(2) Uani 1 1 d . . .
H25 H 0.5432 0.571 0.6915 0.106 Uiso 1 1 calc R . .
C26 C 0.6547(3) 0.5554(3) 0.7139(4) 0.0738(19) Uani 1 1 d . . .
H26 H 0.6534 0.5314 0.7555 0.089 Uiso 1 1 calc R . .
C27 C 0.5126(4) 0.6417(3) 0.5722(5) 0.110(3) Uani 1 1 d . . .
H27A H 0.4717 0.6179 0.5608 0.165 Uiso 1 1 calc R . .
H27B H 0.5181 0.6567 0.5193 0.165 Uiso 1 1 calc R . .
H27C H 0.5014 0.6669 0.6103 0.165 Uiso 1 1 calc R . .
C10 C 0.9964(2) 0.53110(14) 0.8672(2) 0.0279(8) Uani 1 1 d . A .
C11 C 1.0362(2) 0.56771(14) 0.8825(2) 0.0284(8) Uani 1 1 d . A .
C12 C 1.0734(2) 0.61558(13) 0.8944(2) 0.0279(8) Uani 1 1 d . . .
C13 C 1.0862(2) 0.64121(15) 0.8228(3) 0.0341(9) Uani 1 1 d . . .
H13 H 1.074 0.6263 0.7689 0.041 Uiso 1 1 calc R . .
C14 C 1.1170(2) 0.68864(16) 0.8312(3) 0.0405(10) Uani 1 1 d . . .
H14 H 1.1249 0.7053 0.7828 0.049 Uiso 1 1 calc R . .
C15 C 1.1363(2) 0.71197(16) 0.9109(3) 0.0420(10) Uani 1 1 d . . .
C16 C 1.1257(3) 0.68586(17) 0.9822(3) 0.0444(11) Uani 1 1 d . . .
H16 H 1.1398 0.7004 1.0362 0.053 Uiso 1 1 calc R . .
C17 C 1.0944(2) 0.63826(15) 0.9747(3) 0.0362(9) Uani 1 1 d . . .
H17 H 1.0875 0.6215 1.0235 0.043 Uiso 1 1 calc R . .
C18 C 1.1663(3) 0.76472(18) 0.9173(4) 0.0657(16) Uani 1 1 d . . .
H18A H 1.1776 0.7751 0.9763 0.099 Uiso 1 1 calc R . .
H18B H 1.1286 0.7865 0.8844 0.099 Uiso 1 1 calc R . .
H18C H 1.2119 0.7661 0.8951 0.099 Uiso 1 1 calc R . .
C1 C 1.0122(2) 0.42572(13) 0.8919(2) 0.0255(7) Uani 1 1 d . A .
C2 C 1.0671(2) 0.40324(14) 0.9312(2) 0.0295(8) Uani 1 1 d . A .
C3 C 1.1314(2) 0.37743(14) 0.9833(3) 0.0302(8) Uani 1 1 d . . .
C8 C 1.1770(3) 0.3468(2) 0.9474(3) 0.0609(15) Uani 1 1 d . . .
H8 H 1.1639 0.3401 0.8888 0.073 Uiso 1 1 calc R . .
C7 C 1.2423(3) 0.3255(2) 0.9968(4) 0.0704(18) Uani 1 1 d . . .
H7 H 1.273 0.3056 0.9706 0.084 Uiso 1 1 calc R . .
C6 C 1.2620(3) 0.33337(18) 1.0837(4) 0.0524(12) Uani 1 1 d . . .
C5 C 1.2139(3) 0.3625(2) 1.1203(4) 0.0633(15) Uani 1 1 d . . .
H5 H 1.225 0.3674 1.1795 0.076 Uiso 1 1 calc R . .
C4 C 1.1496(3) 0.38464(17) 1.0707(3) 0.0478(11) Uani 1 1 d . . .
H4 H 1.1186 0.4045 1.0967 0.057 Uiso 1 1 calc R . .
C9 C 1.3343(3) 0.3110(2) 1.1378(5) 0.086(2) Uani 1 1 d . . .
H9A H 1.3414 0.2781 1.1176 0.128 Uiso 1 1 calc R . .
H9B H 1.3301 0.3095 1.1967 0.128 Uiso 1 1 calc R . .
H9C H 1.3772 0.3314 1.1332 0.128 Uiso 1 1 calc R . .
C37 C 1.2748(3) 0.47218(16) 0.9379(3) 0.0460(11) Uani 1 1 d . . .
H37 H 1.275 0.4502 0.8929 0.055 Uiso 1 1 calc R . .
C38 C 1.3436(3) 0.4865(2) 0.9889(3) 0.0517(12) Uani 1 1 d . A .
H38 H 1.3892 0.4742 0.9786 0.062 Uiso 1 1 calc R . .
C39 C 1.3437(3) 0.51919(19) 1.0551(3) 0.0457(11) Uani 1 1 d . . .
C40 C 1.2742(3) 0.53481(19) 1.0712(3) 0.0462(11) Uani 1 1 d . A .
H40 H 1.2725 0.5558 1.1171 0.055 Uiso 1 1 calc R . .
C41 C 1.2086(2) 0.51841(16) 1.0178(3) 0.0368(10) Uani 1 1 d . . .
H41 H 1.1621 0.5286 1.0288 0.044 Uiso 1 1 calc R A .
C43 C 1 0.3193(3) 0.75 0.069(2) Uani 1 2 d S . .
H43A H 1.0439 0.3406 0.77 0.083 Uiso 0.5 1 calc PR . .
H43B H 0.9561 0.3406 0.73 0.083 Uiso 0.5 1 calc PR . .
Cd1 Cd 1.101303(15) 0.480810(10) 0.844549(17) 0.02714(7) Uani 1 1 d . . .
N1 N 1.20807(18) 0.48857(12) 0.9507(2) 0.0304(7) Uani 1 1 d . A .
Pt1 Pt 0.927915(8) 0.471357(5) 0.831006(9) 0.02318(5) Uani 1 1 d . . .
Cl1 Cl 0.98453(12) 0.28319(7) 0.83516(13) 0.0970(6) Uani 1 1 d . . .
C42 C 1.4166(3) 0.5385(3) 1.1081(3) 0.0739(19) Uani 0.7 1 d PD A 1
F1 F 1.4319(3) 0.5252(3) 1.1879(4) 0.0891(12) Uani 0.7 1 d PD A 1
F2 F 1.4133(3) 0.5908(2) 1.1177(3) 0.0891(12) Uani 0.7 1 d PD A 1
F3 F 1.4765(3) 0.5343(4) 1.0752(5) 0.0891(12) Uani 0.7 1 d PD A 1
C42B C 1.4166(3) 0.5385(3) 1.1081(3) 0.0739(19) Uani 0.3 1 d PD A 2
F2B F 1.4559(6) 0.4954(4) 1.1467(9) 0.092(3) Uani 0.3 1 d PD A 2
F1B F 1.4135(7) 0.5554(7) 1.1844(7) 0.092(3) Uani 0.3 1 d PD A 2
F3B F 1.4652(7) 0.5477(9) 1.0577(9) 0.092(3) Uani 0.3 1 d PD A 2

loop_
_atom_site_aniso_label
_atom_site_aniso_U_11
_atom_site_aniso_U_22
_atom_site_aniso_U_33
_atom_site_aniso_U_23
_atom_site_aniso_U_13
_atom_site_aniso_U_12
C28 0.032(2) 0.0280(19) 0.027(2) 0.0001(15) 0.0079(16) -0.0021(16)
C29 0.036(2) 0.036(2) 0.030(2) -0.0014(17) 0.0106(17) -0.0026(17)
C30 0.036(2) 0.042(2) 0.029(2) -0.0007(17) 0.0075(17) -0.0121(18)
C35 0.043(3) 0.046(3) 0.052(3) 0.007(2) 0.003(2) -0.008(2)
C34 0.040(3) 0.070(4) 0.067(4) 0.019(3) -0.006(2) -0.017(2)
C33 0.053(3) 0.071(4) 0.047(3) 0.010(3) -0.002(2) -0.038(3)
C32 0.063(3) 0.049(3) 0.050(3) -0.007(2) 0.020(3) -0.027(2)
C31 0.041(2) 0.037(2) 0.056(3) -0.007(2) 0.021(2) -0.0133(19)
C36 0.090(5) 0.096(5) 0.083(5) 0.024(4) -0.033(4) -0.065(4)
C19 0.029(2) 0.0305(19) 0.030(2) -0.0002(16) 0.0110(17) 0.0006(15)
C20 0.036(2) 0.036(2) 0.033(2) -0.0022(17) 0.0115(18) 0.0032(17)
C21 0.035(2) 0.036(2) 0.036(2) 0.0007(17) 0.0084(18) 0.0079(17)
C22 0.045(3) 0.041(2) 0.049(3) 0.011(2) 0.004(2) -0.003(2)
C23 0.068(4) 0.047(3) 0.060(3) 0.017(2) -0.006(3) 0.009(3)
C24 0.064(4) 0.082(4) 0.057(4) 0.000(3) 0.008(3) 0.041(3)
C25 0.039(3) 0.152(7) 0.083(5) 0.039(4) 0.030(3) 0.039(4)
C26 0.046(3) 0.110(5) 0.073(4) 0.047(4) 0.028(3) 0.024(3)
C27 0.083(5) 0.136(7) 0.099(6) 0.005(5) -0.004(4) 0.073(5)
C10 0.0277(19) 0.034(2) 0.0226(19) 0.0019(15) 0.0062(15) 0.0028(16)
C11 0.0275(19) 0.0305(19) 0.028(2) -0.0005(15) 0.0086(16) 0.0014(15)
C12 0.0234(18) 0.0263(18) 0.034(2) 0.0006(15) 0.0063(16) -0.0007(14)
C13 0.032(2) 0.036(2) 0.033(2) 0.0032(17) 0.0044(17) -0.0032(17)
C14 0.037(2) 0.037(2) 0.047(3) 0.0131(19) 0.008(2) -0.0046(18)
C15 0.037(2) 0.032(2) 0.058(3) -0.001(2) 0.013(2) -0.0071(18)
C16 0.047(3) 0.044(2) 0.044(3) -0.014(2) 0.013(2) -0.015(2)
C17 0.037(2) 0.042(2) 0.031(2) -0.0023(18) 0.0116(18) -0.0111(18)
C18 0.078(4) 0.036(3) 0.084(4) -0.001(3) 0.020(3) -0.023(3)
C1 0.0273(18) 0.0252(17) 0.0262(19) -0.0005(15) 0.0110(15) -0.0004(15)
C2 0.032(2) 0.0285(19) 0.030(2) -0.0008(16) 0.0135(17) -0.0015(16)
C3 0.032(2) 0.0278(19) 0.032(2) 0.0031(16) 0.0116(17) 0.0024(15)
C8 0.065(3) 0.083(4) 0.037(3) 0.016(3) 0.018(2) 0.038(3)
C7 0.065(4) 0.089(4) 0.067(4) 0.025(3) 0.036(3) 0.046(3)
C6 0.035(2) 0.050(3) 0.069(4) 0.021(2) 0.003(2) 0.007(2)
C5 0.066(3) 0.060(3) 0.050(3) -0.013(3) -0.017(3) 0.024(3)
C4 0.051(3) 0.045(3) 0.042(3) -0.008(2) -0.002(2) 0.021(2)
C9 0.039(3) 0.083(4) 0.124(6) 0.035(4) -0.005(3) 0.018(3)
C37 0.041(3) 0.045(3) 0.050(3) -0.006(2) 0.007(2) 0.016(2)
C38 0.025(2) 0.079(4) 0.051(3) 0.002(3) 0.008(2) 0.009(2)
C39 0.030(2) 0.070(3) 0.033(2) 0.009(2) 0.0000(18) -0.005(2)
C40 0.036(2) 0.071(3) 0.031(2) -0.010(2) 0.0068(19) -0.002(2)
C41 0.027(2) 0.059(3) 0.027(2) 0.0024(19) 0.0110(17) -0.0004(18)
C43 0.081(6) 0.049(4) 0.082(6) 0 0.030(5) 0
Cd1 0.02548(14) 0.03251(15) 0.02360(14) 0.00212(11) 0.00570(11) -0.00340(10)
N1 0.0282(17) 0.0328(17) 0.0297(18) 0.0059(14) 0.0055(14) -0.0002(13)
Pt1 0.02546(8) 0.02323(8) 0.02145(8) 0.00048(5) 0.00640(5) -0.00170(5)
Cl1 0.1125(14) 0.0747(11) 0.1106(15) 0.0313(10) 0.0389(12) 0.0071(10)
C42 0.037(3) 0.129(6) 0.052(4) 0.016(4) 0.000(3) -0.014(3)
F1 0.0464(18) 0.135(4) 0.077(2) -0.005(2) -0.0046(16) -0.027(2)
F2 0.0464(18) 0.135(4) 0.077(2) -0.005(2) -0.0046(16) -0.027(2)
F3 0.0464(18) 0.135(4) 0.077(2) -0.005(2) -0.0046(16) -0.027(2)
C42B 0.037(3) 0.129(6) 0.052(4) 0.016(4) 0.000(3) -0.014(3)
F2B 0.040(4) 0.148(9) 0.077(6) -0.014(6) -0.014(4) -0.003(5)
F1B 0.040(4) 0.148(9) 0.077(6) -0.014(6) -0.014(4) -0.003(5)
F3B 0.040(4) 0.148(9) 0.077(6) -0.014(6) -0.014(4) -0.003(5)

loop_
_atom_type_symbol
_atom_type_description
_atom_type_scat_dispersion_real
_atom_type_scat_dispersion_imag
_atom_type_scat_source
C C 0.0033 0.0016 'International Tables Vol C Tables 4.2.6.8 and 6.1.1.4'
H H 0 0 'International Tables Vol C Tables 4.2.6.8 and 6.1.1.4'
Cd Cd -0.8075 1.2024 'International Tables Vol C Tables 4.2.6.8 and 6.1.1.4'
F F 0.0171 0.0103 'International Tables Vol C Tables 4.2.6.8 and 6.1.1.4'
N N 0.0061 0.0033 'International Tables Vol C Tables 4.2.6.8 and 6.1.1.4'
Pt Pt -1.7033 8.3905 'International Tables Vol C Tables 4.2.6.8 and 6.1.1.4'
Cl Cl 0.1484 0.1585 'International Tables Vol C Tables 4.2.6.8 and 6.1.1.4'

loop_
_geom_angle_atom_site_label_1
_geom_angle_atom_site_label_2
_geom_angle_atom_site_label_3
_geom_angle
_geom_angle_site_symmetry_1
_geom_angle_site_symmetry_3
_geom_angle_publ_flag
C29 C28 Pt1 172.0(3) . . ?
C28 C29 C30 177.5(5) . . ?
C31 C30 C35 117.5(4) . . ?
C31 C30 C29 121.2(4) . . ?
C35 C30 C29 121.2(4) . . ?
C34 C35 C30 120.8(5) . . ?
C34 C35 H35 119.6 . . ?
C30 C35 H35 119.6 . . ?
C35 C34 C33 121.6(5) . . ?
C35 C34 H34 119.2 . . ?
C33 C34 H34 119.2 . . ?
C32 C33 C34 117.7(4) . . ?
C32 C33 C36 120.4(6) . . ?
C34 C33 C36 121.8(6) . . ?
C33 C32 C31 122.1(5) . . ?
C33 C32 H32 119 . . ?
C31 C32 H32 119 . . ?
C30 C31 C32 120.1(5) . . ?
C30 C31 H31 119.9 . . ?
C32 C31 H31 119.9 . . ?
C33 C36 H36A 109.5 . . ?
C33 C36 H36B 109.5 . . ?
H36A C36 H36B 109.5 . . ?
C33 C36 H36C 109.5 . . ?
H36A C36 H36C 109.5 . . ?
H36B C36 H36C 109.5 . . ?
C20 C19 Pt1 174.9(4) . . ?
C20 C19 Cd1 102.9(3) . 2_756 ?
Pt1 C19 Cd1 74.75(12) . 2_756 ?
C19 C20 C21 174.3(4) . . ?
C26 C21 C22 117.2(4) . . ?
C26 C21 C20 119.7(4) . . ?
C22 C21 C20 123.1(4) . . ?
C23 C22 C21 120.7(5) . . ?
C23 C22 H22 119.7 . . ?
C21 C22 H22 119.7 . . ?
C22 C23 C24 122.2(5) . . ?
C22 C23 H23 118.9 . . ?
C24 C23 H23 118.9 . . ?
C25 C24 C23 116.5(5) . . ?
C25 C24 C27 121.5(6) . . ?
C23 C24 C27 122.1(6) . . ?
C24 C25 C26 122.1(5) . . ?
C24 C25 H25 118.9 . . ?
C26 C25 H25 118.9 . . ?
C25 C26 C21 121.3(5) . . ?
C25 C26 H26 119.4 . . ?
C21 C26 H26 119.4 . . ?
C24 C27 H27A 109.5 . . ?
C24 C27 H27B 109.5 . . ?
H27A C27 H27B 109.5 . . ?
C24 C27 H27C 109.5 . . ?
H27A C27 H27C 109.5 . . ?
H27B C27 H27C 109.5 . . ?
C11 C10 Pt1 175.2(3) . . ?
C11 C10 Cd1 92.2(3) . . ?
Pt1 C10 Cd1 87.73(13) . . ?
C10 C11 C12 171.2(4) . . ?
C10 C11 Cd1 61.6(2) . . ?
C12 C11 Cd1 125.5(2) . . ?
C17 C12 C13 118.5(4) . . ?
C17 C12 C11 122.4(3) . . ?
C13 C12 C11 119.1(4) . . ?
C14 C13 C12 120.5(4) . . ?
C14 C13 H13 119.7 . . ?
C12 C13 H13 119.7 . . ?
C13 C14 C15 121.2(4) . . ?
C13 C14 H14 119.4 . . ?
C15 C14 H14 119.4 . . ?
C16 C15 C14 118.1(4) . . ?
C16 C15 C18 122.1(4) . . ?
C14 C15 C18 119.8(4) . . ?
C15 C16 C17 121.4(4) . . ?
C15 C16 H16 119.3 . . ?
C17 C16 H16 119.3 . . ?
C16 C17 C12 120.3(4) . . ?
C16 C17 H17 119.9 . . ?
C12 C17 H17 119.9 . . ?
C15 C18 H18A 109.5 . . ?
C15 C18 H18B 109.5 . . ?
H18A C18 H18B 109.5 . . ?
C15 C18 H18C 109.5 . . ?
H18A C18 H18C 109.5 . . ?
H18B C18 H18C 109.5 . . ?
C2 C1 Pt1 172.7(3) . . ?
C2 C1 Cd1 86.9(2) . . ?
Pt1 C1 Cd1 87.57(13) . . ?
C1 C2 C3 176.2(4) . . ?
C1 C2 Cd1 65.9(2) . . ?
C3 C2 Cd1 115.5(2) . . ?
C8 C3 C4 118.3(4) . . ?
C8 C3 C2 121.6(4) . . ?
C4 C3 C2 120.1(3) . . ?
C3 C8 C7 121.3(5) . . ?
C3 C8 H8 119.3 . . ?
C7 C8 H8 119.3 . . ?
C6 C7 C8 120.8(5) . . ?
C6 C7 H7 119.6 . . ?
C8 C7 H7 119.6 . . ?
C7 C6 C5 117.7(4) . . ?
C7 C6 C9 121.0(5) . . ?
C5 C6 C9 121.3(5) . . ?
C4 C5 C6 121.4(5) . . ?
C4 C5 H5 119.3 . . ?
C6 C5 H5 119.3 . . ?
C3 C4 C5 120.4(4) . . ?
C3 C4 H4 119.8 . . ?
C5 C4 H4 119.8 . . ?
C6 C9 H9A 109.5 . . ?
C6 C9 H9B 109.5 . . ?
H9A C9 H9B 109.5 . . ?
C6 C9 H9C 109.5 . . ?
H9A C9 H9C 109.5 . . ?
H9B C9 H9C 109.5 . . ?
N1 C37 C38 122.6(4) . . ?
N1 C37 H37 118.7 . . ?
C38 C37 H37 118.7 . . ?
C39 C38 C37 118.9(4) . . ?
C39 C38 H38 120.6 . . ?
C37 C38 H38 120.6 . . ?
C38 C39 C40 118.8(4) . . ?
C38 C39 C42 120.9(5) . . ?
C40 C39 C42 120.3(5) . . ?
C41 C40 C39 118.3(4) . . ?
C41 C40 H40 120.8 . . ?
C39 C40 H40 120.8 . . ?
N1 C41 C40 123.1(4) . . ?
N1 C41 H41 118.4 . . ?
C40 C41 H41 118.4 . . ?
Cl1 C43 Cl1 112.2(4) . 2_756 ?
Cl1 C43 H43A 109.2 . . ?
Cl1 C43 H43A 109.2 2_756 . ?
Cl1 C43 H43B 109.2 . . ?
Cl1 C43 H43B 109.2 2_756 . ?
H43A C43 H43B 107.9 . . ?
N1 Cd1 C10 113.46(12) . . ?
N1 Cd1 C1 109.41(12) . . ?
C10 Cd1 C1 72.76(12) . . ?
N1 Cd1 C19 96.55(12) . 2_756 ?
C10 Cd1 C19 110.18(12) . 2_756 ?
C1 Cd1 C19 150.41(13) . 2_756 ?
N1 Cd1 C2 86.41(12) . . ?
C10 Cd1 C2 94.90(12) . . ?
C1 Cd1 C2 27.17(12) . . ?
C19 Cd1 C2 150.82(12) 2_756 . ?
N1 Cd1 C11 95.13(12) . . ?
C10 Cd1 C11 26.20(11) . . ?
C1 Cd1 C11 96.26(11) . . ?
C19 Cd1 C11 95.29(12) 2_756 . ?
C2 Cd1 C11 113.42(11) . . ?
N1 Cd1 Pt1 135.30(8) . 2_756 ?
C10 Cd1 Pt1 102.80(9) . 2_756 ?
C1 Cd1 Pt1 105.57(9) . 2_756 ?
C19 Cd1 Pt1 44.86(9) 2_756 2_756 ?
C2 Cd1 Pt1 116.42(8) . 2_756 ?
C11 Cd1 Pt1 107.93(8) . 2_756 ?
N1 Cd1 Pt1 137.30(8) . . ?
C10 Cd1 Pt1 41.03(9) . . ?
C1 Cd1 Pt1 40.96(9) . . ?
C19 Cd1 Pt1 122.58(9) 2_756 . ?
C2 Cd1 Pt1 68.07(8) . . ?
C11 Cd1 Pt1 67.17(8) . . ?
Pt1 Cd1 Pt1 87.356(8) 2_756 . ?
C37 N1 C41 118.0(4) . . ?
C37 N1 Cd1 119.8(3) . . ?
C41 N1 Cd1 120.6(3) . . ?
C28 Pt1 C19 85.87(16) . . ?
C28 Pt1 C1 94.16(15) . . ?
C19 Pt1 C1 179.45(14) . . ?
C28 Pt1 C10 175.95(15) . . ?
C19 Pt1 C10 90.12(15) . . ?
C1 Pt1 C10 89.84(15) . . ?
C28 Pt1 Cd1 77.78(10) . 2_756 ?
C19 Pt1 Cd1 60.39(11) . 2_756 ?
C1 Pt1 Cd1 120.16(10) . 2_756 ?
C10 Pt1 Cd1 100.79(11) . 2_756 ?
C28 Pt1 Cd1 132.33(10) . . ?
C19 Pt1 Cd1 128.83(11) . . ?
C1 Pt1 Cd1 51.47(10) . . ?
C10 Pt1 Cd1 51.24(10) . . ?
Cd1 Pt1 Cd1 91.772(8) 2_756 . ?
F1 C42 F3 110.8(6) . . ?
F1 C42 F2 99.9(6) . . ?
F3 C42 F2 100.8(7) . . ?
F1 C42 C39 115.8(5) . . ?
F3 C42 C39 116.4(6) . . ?
F2 C42 C39 110.8(5) . . ?

loop_
_geom_bond_atom_site_label_1
_geom_bond_atom_site_label_2
_geom_bond_distance
_geom_bond_site_symmetry_2
_geom_bond_publ_flag
C28 C29 1.199(5) . ?
C28 Pt1 2.001(4) . ?
C29 C30 1.448(5) . ?
C30 C31 1.392(6) . ?
C30 C35 1.395(6) . ?
C35 C34 1.380(7) . ?
C35 H35 0.93 . ?
C34 C33 1.382(8) . ?
C34 H34 0.93 . ?
C33 C32 1.361(8) . ?
C33 C36 1.524(7) . ?
C32 C31 1.396(6) . ?
C32 H32 0.93 . ?
C31 H31 0.93 . ?
C36 H36A 0.96 . ?
C36 H36B 0.96 . ?
C36 H36C 0.96 . ?
C19 C20 1.203(6) . ?
C19 Pt1 2.008(4) . ?
C19 Cd1 2.474(4) 2_756 ?
C20 C21 1.432(6) . ?
C21 C26 1.382(6) . ?
C21 C22 1.386(6) . ?
C22 C23 1.378(7) . ?
C22 H22 0.93 . ?
C23 C24 1.386(8) . ?
C23 H23 0.93 . ?
C24 C25 1.369(8) . ?
C24 C27 1.524(7) . ?
C25 C26 1.379(7) . ?
C25 H25 0.93 . ?
C26 H26 0.93 . ?
C27 H27A 0.96 . ?
C27 H27B 0.96 . ?
C27 H27C 0.96 . ?
C10 C11 1.209(5) . ?
C10 Pt1 2.028(4) . ?
C10 Cd1 2.409(4) . ?
C11 C12 1.442(5) . ?
C11 Cd1 2.736(4) . ?
C12 C17 1.394(5) . ?
C12 C13 1.394(5) . ?
C13 C14 1.384(6) . ?
C13 H13 0.93 . ?
C14 C15 1.392(6) . ?
C14 H14 0.93 . ?
C15 C16 1.382(6) . ?
C15 C18 1.511(6) . ?
C16 C17 1.391(6) . ?
C16 H16 0.93 . ?
C17 H17 0.93 . ?
C18 H18A 0.96 . ?
C18 H18B 0.96 . ?
C18 H18C 0.96 . ?
C1 C2 1.209(5) . ?
C1 Pt1 2.026(4) . ?
C1 Cd1 2.417(3) . ?
C2 C3 1.445(5) . ?
C2 Cd1 2.644(4) . ?
C3 C8 1.371(6) . ?
C3 C4 1.375(6) . ?
C8 C7 1.386(7) . ?
C8 H8 0.93 . ?
C7 C6 1.371(8) . ?
C7 H7 0.93 . ?
C6 C5 1.387(7) . ?
C6 C9 1.519(7) . ?
C5 C4 1.384(6) . ?
C5 H5 0.93 . ?
C4 H4 0.93 . ?
C9 H9A 0.96 . ?
C9 H9B 0.96 . ?
C9 H9C 0.96 . ?
C37 N1 1.334(5) . ?
C37 C38 1.379(7) . ?
C37 H37 0.93 . ?
C38 C39 1.374(7) . ?
C38 H38 0.93 . ?
C39 C40 1.393(6) . ?
C39 C42 1.489(7) . ?
C40 C41 1.370(6) . ?
C40 H40 0.93 . ?
C41 N1 1.335(5) . ?
C41 H41 0.93 . ?
C43 Cl1 1.739(5) . ?
C43 Cl1 1.739(5) 2_756 ?
C43 H43A 0.97 . ?
C43 H43B 0.97 . ?
Cd1 N1 2.277(3) . ?
Cd1 C19 2.474(4) 2_756 ?
Cd1 Pt1 2.7460(3) 2_756 ?
Cd1 Pt1 3.0872(3) . ?
Pt1 Cd1 2.7460(3) 2_756 ?
C42 F1 1.292(7) . ?
C42 F3 1.300(7) . ?
C42 F2 1.416(7) . ?
